data_4070172
loop_
_publ_author_name
'Brendler, Erica'
'W\"achtler, Erik'
'Wagler, J\"org'

_publ_section_title
;
 Hypercoordinate Silacycloalkanes: Step-by-Step Tuning of N\\rightarrow Si
 Interactions&#x00A7;
;
_journal_issue 18
_journal_name_full Organometallics
_journal_page_first 5459
_journal_paper_doi 10.1021/om900636e
_journal_volume 28
_journal_year 2009
_chemical_formula_moiety 'C22 H20 N2 O2 Si'
_chemical_formula_sum 'C22 H20 N2 O2 Si'
_chemical_formula_weight 372.49
_chemical_name_systematic
; 
 ? 
;
_space_group_IT_number 14
_symmetry_cell_setting monoclinic
_symmetry_space_group_name_Hall '-P 2ybc'
_symmetry_space_group_name_H-M 'P 1 21/c 1'
_atom_sites_solution_hydrogens geom
_atom_sites_solution_primary direct
_atom_sites_solution_secondary difmap
_audit_creation_method SHELXL-97
_cell_angle_alpha 90.00
_cell_angle_beta 110.943(2)
_cell_angle_gamma 90.00
_cell_formula_units_Z 4
_cell_length_a 15.2850(12)
_cell_length_b 9.7919(6)
_cell_length_c 13.3812(10)
_cell_measurement_reflns_used 3370
_cell_measurement_temperature 296(2)
_cell_measurement_theta_max 22.96
_cell_measurement_theta_min 2.52
_cell_volume 1870.4(2)
_computing_cell_refinement 'Bruker SMART'
_computing_data_collection 'Bruker SMART'
_computing_data_reduction 'Bruker SAINT'
_computing_molecular_graphics 'ORTEP32 (Farugia)'
_computing_publication_material 'Ciftab (Sheldrick)'
_computing_structure_refinement 'SHELXL-97 (Sheldrick, 1997)'
_computing_structure_solution 'SHELXS-97 (Sheldrick, 1990)'
_diffrn_ambient_temperature 296(2)
_diffrn_measured_fraction_theta_full 0.998
_diffrn_measured_fraction_theta_max 0.998
_diffrn_measurement_device_type 'CCD area detector'
_diffrn_measurement_method 'phi and omega scans'
_diffrn_radiation_monochromator graphite
_diffrn_radiation_source 'fine-focus sealed tube'
_diffrn_radiation_type MoK\a
_diffrn_radiation_wavelength 0.71073
_diffrn_reflns_av_R_equivalents 0.0297
_diffrn_reflns_av_sigmaI/netI 0.0325
_diffrn_reflns_limit_h_max 18
_diffrn_reflns_limit_h_min -18
_diffrn_reflns_limit_k_max 11
_diffrn_reflns_limit_k_min -8
_diffrn_reflns_limit_l_max 13
_diffrn_reflns_limit_l_min -15
_diffrn_reflns_number 12402
_diffrn_reflns_theta_full 25.00
_diffrn_reflns_theta_max 25.00
_diffrn_reflns_theta_min 2.52
_exptl_absorpt_coefficient_mu 0.145
_exptl_absorpt_correction_T_max 0.9856
_exptl_absorpt_correction_T_min 0.9392
_exptl_absorpt_correction_type multi-scan
_exptl_absorpt_process_details SADABS
_exptl_crystal_colour red
_exptl_crystal_density_diffrn 1.323
_exptl_crystal_density_method 'not measured'
_exptl_crystal_description polyhedron
_exptl_crystal_F_000 784
_exptl_crystal_size_max 0.28
_exptl_crystal_size_mid 0.20
_exptl_crystal_size_min 0.10
_refine_diff_density_max 0.225
_refine_diff_density_min -0.224
_refine_diff_density_rms 0.034
_refine_ls_extinction_method none
_refine_ls_goodness_of_fit_ref 1.052
_refine_ls_hydrogen_treatment constr
_refine_ls_matrix_type full
_refine_ls_number_parameters 244
_refine_ls_number_reflns 3289
_refine_ls_number_restraints 0
_refine_ls_restrained_S_all 1.052
_refine_ls_R_factor_all 0.0617
_refine_ls_R_factor_gt 0.0379
_refine_ls_shift/su_max 0.000
_refine_ls_shift/su_mean 0.000
_refine_ls_structure_factor_coef Fsqd
_refine_ls_weighting_details 'calc w=1/[\s^2^(Fo^2^)+(0.0403P)^2^+0.3914P] where P=(Fo^2^+2Fc^2^)/3'
_refine_ls_weighting_scheme calc
_refine_ls_wR_factor_gt 0.0873
_refine_ls_wR_factor_ref 0.0952
_reflns_number_gt 2400
_reflns_number_total 3289
_reflns_threshold_expression >2sigma(I)
_cod_data_source_file om900636e_si_001.cif
_cod_data_source_block compd2a
_cod_original_sg_symbol_Hall -P2ybc
_cod_original_sg_symbol_H-M P21/c
_cod_database_code 4070172

loop_
_symmetry_equiv_pos_as_xyz
'x, y, z'
'-x, y+1/2, -z+1/2'
'-x, -y, -z'
'x, -y-1/2, z-1/2'

loop_
_atom_site_label
_atom_site_type_symbol
_atom_site_fract_x
_atom_site_fract_y
_atom_site_fract_z
_atom_site_U_iso_or_equiv
_atom_site_adp_type
_atom_site_occupancy
_atom_site_symmetry_multiplicity
_atom_site_calc_flag
_atom_site_refinement_flags
Si1 Si 0.77541(3) 0.58104(5) 0.17663(4) 0.03757(16) Uani 1 1 d .
O1 O 0.73330(8) 0.74298(12) 0.16285(9) 0.0414(3) Uani 1 1 d .
O2 O 0.87798(8) 0.52485(13) 0.16685(10) 0.0458(3) Uani 1 1 d .
N1 N 0.71226(11) 0.55230(15) 0.03779(12) 0.0433(4) Uani 1 1 d .
N2 N 0.86798(10) 0.65703(16) 0.32232(12) 0.0420(4) Uani 1 1 d .
C1 C 0.69813(15) 0.4260(2) -0.02515(16) 0.0548(6) Uani 1 1 d .
H1 H 0.7573 0.3753 -0.0025 0.066 Uiso 1 1 calc R
C2 C 0.66996(19) 0.4595(3) -0.14325(19) 0.0740(7) Uani 1 1 d .
H2 H 0.6841 0.3969 -0.1875 0.089 Uiso 1 1 calc R
C3 C 0.62610(17) 0.5739(3) -0.18630(18) 0.0696(7) Uani 1 1 d .
H3 H 0.6008 0.5824 -0.2604 0.084 Uiso 1 1 calc R
C4 C 0.61699(13) 0.6852(2) -0.12017(15) 0.0510(6) Uani 1 1 d .
C5 C 0.57586(15) 0.8126(3) -0.15402(18) 0.0634(7) Uani 1 1 d .
H5 H 0.5434 0.8275 -0.2265 0.076 Uiso 1 1 calc R
C6 C 0.58239(15) 0.9161(2) -0.08270(19) 0.0630(7) Uani 1 1 d .
H6 H 0.5522 0.9986 -0.1072 0.076 Uiso 1 1 calc R
C7 C 0.63354(13) 0.8993(2) 0.02565(17) 0.0529(6) Uani 1 1 d .
H7 H 0.6397 0.9704 0.0737 0.063 Uiso 1 1 calc R
C8 C 0.67475(12) 0.77472(19) 0.05987(14) 0.0399(5) Uani 1 1 d .
C9 C 0.66434(12) 0.66745(19) -0.01047(15) 0.0404(5) Uani 1 1 d .
C10 C 0.85550(15) 0.7316(2) 0.39772(17) 0.0577(6) Uani 1 1 d .
H10 H 0.7956 0.7625 0.3888 0.069 Uiso 1 1 calc R
C11 C 0.93037(18) 0.7656(3) 0.49128(18) 0.0706(7) Uani 1 1 d .
H11 H 0.9198 0.8187 0.5435 0.085 Uiso 1 1 calc R
C12 C 1.01813(17) 0.7215(3) 0.50575(18) 0.0670(7) Uani 1 1 d .
H12 H 1.0675 0.7444 0.5680 0.080 Uiso 1 1 calc R
C13 C 1.03490(14) 0.6415(2) 0.42758(16) 0.0508(5) Uani 1 1 d .
C14 C 1.12088(15) 0.5880(2) 0.4287(2) 0.0688(7) Uani 1 1 d .
H14 H 1.1754 0.6032 0.4874 0.083 Uiso 1 1 calc R
C15 C 1.12408(15) 0.5141(3) 0.3441(2) 0.0752(8) Uani 1 1 d .
H15 H 1.1815 0.4794 0.3466 0.090 Uiso 1 1 calc R
C16 C 1.04446(15) 0.4880(2) 0.2531(2) 0.0635(6) Uani 1 1 d .
H16 H 1.0490 0.4377 0.1962 0.076 Uiso 1 1 calc R
C17 C 0.96034(13) 0.53787(19) 0.24994(15) 0.0437(5) Uani 1 1 d .
C18 C 0.95546(13) 0.61314(19) 0.33653(14) 0.0406(5) Uani 1 1 d .
C19 C 0.72622(13) 0.4599(2) 0.24925(16) 0.0490(5) Uani 1 1 d .
H19A H 0.7731 0.3905 0.2815 0.059 Uiso 1 1 calc R
H19B H 0.7163 0.5093 0.3071 0.059 Uiso 1 1 calc R
C20 C 0.63473(14) 0.3878(2) 0.18474(17) 0.0534(6) Uani 1 1 d .
H20A H 0.6112 0.3424 0.2344 0.064 Uiso 1 1 calc R
H20B H 0.5892 0.4567 0.1473 0.064 Uiso 1 1 calc R
C21 C 0.64073(17) 0.2831(2) 0.10325(19) 0.0670(7) Uani 1 1 d .
H21A H 0.7027 0.2425 0.1302 0.080 Uiso 1 1 calc R
H21B H 0.5960 0.2110 0.0990 0.080 Uiso 1 1 calc R
C22 C 0.62281(17) 0.3348(2) -0.00931(19) 0.0676(7) Uani 1 1 d .
H22A H 0.5643 0.3853 -0.0328 0.081 Uiso 1 1 calc R
H22B H 0.6141 0.2563 -0.0561 0.081 Uiso 1 1 calc R

loop_
_atom_site_aniso_label
_atom_site_aniso_U_11
_atom_site_aniso_U_22
_atom_site_aniso_U_33
_atom_site_aniso_U_23
_atom_site_aniso_U_13
_atom_site_aniso_U_12
Si1 0.0353(3) 0.0400(3) 0.0351(3) -0.0004(2) 0.0098(2) 0.0002(2)
O1 0.0404(7) 0.0411(8) 0.0368(7) -0.0009(5) 0.0065(6) 0.0013(6)
O2 0.0393(8) 0.0541(8) 0.0429(8) -0.0058(6) 0.0135(6) 0.0028(6)
N1 0.0475(9) 0.0402(9) 0.0381(9) -0.0060(7) 0.0100(7) -0.0044(7)
N2 0.0365(9) 0.0506(10) 0.0383(9) -0.0007(7) 0.0125(7) 0.0031(7)
C1 0.0583(13) 0.0520(13) 0.0525(13) -0.0185(10) 0.0176(11) -0.0098(10)
C2 0.0897(19) 0.0804(19) 0.0534(15) -0.0309(14) 0.0276(13) -0.0265(15)
C3 0.0686(16) 0.094(2) 0.0378(12) -0.0071(13) 0.0080(11) -0.0313(15)
C4 0.0388(12) 0.0707(15) 0.0377(11) 0.0024(11) 0.0068(9) -0.0199(10)
C5 0.0407(12) 0.0856(18) 0.0488(13) 0.0284(13) -0.0023(10) -0.0130(12)
C6 0.0446(13) 0.0615(15) 0.0716(16) 0.0256(13) 0.0069(11) 0.0003(11)
C7 0.0423(12) 0.0480(13) 0.0614(14) 0.0097(10) 0.0100(10) -0.0015(9)
C8 0.0304(10) 0.0453(12) 0.0400(11) 0.0066(9) 0.0078(8) -0.0045(8)
C9 0.0320(10) 0.0487(12) 0.0375(10) 0.0021(9) 0.0087(8) -0.0092(8)
C10 0.0483(13) 0.0749(16) 0.0508(13) -0.0114(12) 0.0190(11) 0.0034(11)
C11 0.0698(17) 0.0932(19) 0.0481(13) -0.0189(12) 0.0204(13) -0.0044(14)
C12 0.0584(16) 0.0837(17) 0.0439(13) -0.0044(12) 0.0002(11) -0.0092(13)
C13 0.0442(12) 0.0534(13) 0.0454(12) 0.0067(10) 0.0044(10) 0.0005(10)
C14 0.0384(13) 0.0718(17) 0.0775(17) 0.0068(14) -0.0021(12) 0.0034(11)
C15 0.0385(13) 0.0760(18) 0.100(2) -0.0009(15) 0.0113(13) 0.0177(11)
C16 0.0459(13) 0.0626(15) 0.0813(17) -0.0088(12) 0.0218(12) 0.0121(11)
C17 0.0380(11) 0.0413(11) 0.0492(12) 0.0038(9) 0.0125(9) 0.0037(8)
C18 0.0356(10) 0.0428(11) 0.0400(11) 0.0065(9) 0.0095(9) 0.0021(8)
C19 0.0461(12) 0.0520(13) 0.0478(12) 0.0075(10) 0.0153(9) 0.0032(9)
C20 0.0501(13) 0.0490(13) 0.0643(14) 0.0047(11) 0.0245(11) -0.0055(10)
C21 0.0723(16) 0.0462(13) 0.0864(18) -0.0042(12) 0.0333(14) -0.0127(11)
C22 0.0774(17) 0.0529(14) 0.0703(16) -0.0197(12) 0.0236(13) -0.0192(12)

loop_
_atom_type_symbol
_atom_type_description
_atom_type_scat_dispersion_real
_atom_type_scat_dispersion_imag
_atom_type_scat_source
C C 0.0033 0.0016 'International Tables Vol C Tables 4.2.6.8 and 6.1.1.4'
H H 0.0000 0.0000 'International Tables Vol C Tables 4.2.6.8 and 6.1.1.4'
N N 0.0061 0.0033 'International Tables Vol C Tables 4.2.6.8 and 6.1.1.4'
O O 0.0106 0.0060 'International Tables Vol C Tables 4.2.6.8 and 6.1.1.4'
Si Si 0.0817 0.0704 'International Tables Vol C Tables 4.2.6.8 and 6.1.1.4'

loop_
_geom_angle_atom_site_label_1
_geom_angle_atom_site_label_2
_geom_angle_atom_site_label_3
_geom_angle
O1 Si1 O2 127.95(7)
O1 Si1 N1 89.50(7)
O2 Si1 N1 92.24(7)
O1 Si1 C19 116.47(8)
O2 Si1 C19 112.88(8)
N1 Si1 C19 105.97(8)
O1 Si1 N2 82.70(6)
O2 Si1 N2 81.53(6)
N1 Si1 N2 163.74(7)
C19 Si1 N2 90.28(8)
C8 O1 Si1 113.79(11)
C17 O2 Si1 121.01(12)
C9 N1 C1 118.52(15)
C9 N1 Si1 111.05(12)
C1 N1 Si1 130.12(13)
C10 N2 C18 118.47(16)
C10 N2 Si1 132.64(14)
C18 N2 Si1 108.86(12)
N1 C1 C2 110.11(18)
N1 C1 C22 112.06(18)
C2 C1 C22 108.84(17)
N1 C1 H1 108.6
C2 C1 H1 108.6
C22 C1 H1 108.6
C3 C2 C1 123.1(2)
C3 C2 H2 118.5
C1 C2 H2 118.5
C2 C3 C4 121.1(2)
C2 C3 H3 119.5
C4 C3 H3 119.5
C9 C4 C5 117.1(2)
C9 C4 C3 115.1(2)
C5 C4 C3 127.4(2)
C6 C5 C4 121.45(19)
C6 C5 H5 119.3
C4 C5 H5 119.3
C5 C6 C7 120.8(2)
C5 C6 H6 119.6
C7 C6 H6 119.6
C8 C7 C6 118.2(2)
C8 C7 H7 120.9
C6 C7 H7 120.9
C7 C8 C9 121.37(17)
C7 C8 O1 125.98(17)
C9 C8 O1 112.57(16)
N1 C9 C8 113.07(16)
N1 C9 C4 125.83(18)
C8 C9 C4 120.80(18)
N2 C10 C11 121.5(2)
N2 C10 H10 119.3
C11 C10 H10 119.3
C12 C11 C10 120.1(2)
C12 C11 H11 119.9
C10 C11 H11 119.9
C11 C12 C13 120.5(2)
C11 C12 H12 119.8
C13 C12 H12 119.8
C12 C13 C18 115.17(19)
C12 C13 C14 128.2(2)
C18 C13 C14 116.7(2)
C15 C14 C13 120.0(2)
C15 C14 H14 120.0
C13 C14 H14 120.0
C14 C15 C16 122.8(2)
C14 C15 H15 118.6
C16 C15 H15 118.6
C17 C16 C15 118.5(2)
C17 C16 H16 120.7
C15 C16 H16 120.7
O2 C17 C16 125.55(19)
O2 C17 C18 114.87(16)
C16 C17 C18 119.56(19)
N2 C18 C17 113.23(16)
N2 C18 C13 124.28(18)
C17 C18 C13 122.48(18)
C20 C19 Si1 117.38(14)
C20 C19 H19A 108.0
Si1 C19 H19A 108.0
C20 C19 H19B 108.0
Si1 C19 H19B 108.0
H19A C19 H19B 107.2
C21 C20 C19 115.99(18)
C21 C20 H20A 108.3
C19 C20 H20A 108.3
C21 C20 H20B 108.3
C19 C20 H20B 108.3
H20A C20 H20B 107.4
C22 C21 C20 116.73(19)
C22 C21 H21A 108.1
C20 C21 H21A 108.1
C22 C21 H21B 108.1
C20 C21 H21B 108.1
H21A C21 H21B 107.3
C21 C22 C1 117.01(19)
C21 C22 H22A 108.0
C1 C22 H22A 108.0
C21 C22 H22B 108.0
C1 C22 H22B 108.0
H22A C22 H22B 107.3

loop_
_geom_bond_atom_site_label_1
_geom_bond_atom_site_label_2
_geom_bond_distance
Si1 O1 1.6964(13)
Si1 O2 1.7101(13)
Si1 N1 1.7834(15)
Si1 C19 1.854(2)
Si1 N2 2.0939(15)
O1 C8 1.384(2)
O2 C17 1.355(2)
N1 C9 1.374(2)
N1 C1 1.468(2)
N2 C10 1.313(2)
N2 C18 1.352(2)
C1 C2 1.518(3)
C1 C22 1.530(3)
C1 H1 0.9800
C2 C3 1.326(3)
C2 H2 0.9300
C3 C4 1.442(3)
C3 H3 0.9300
C4 C9 1.396(3)
C4 C5 1.398(3)
C5 C6 1.371(3)
C5 H5 0.9300
C6 C7 1.389(3)
C6 H6 0.9300
C7 C8 1.374(3)
C7 H7 0.9300
C8 C9 1.381(3)
C10 C11 1.402(3)
C10 H10 0.9300
C11 C12 1.356(3)
C11 H11 0.9300
C12 C13 1.401(3)
C12 H12 0.9300
C13 C18 1.407(3)
C13 C14 1.410(3)
C14 C15 1.359(3)
C14 H14 0.9300
C15 C16 1.404(3)
C15 H15 0.9300
C16 C17 1.362(3)
C16 H16 0.9300
C17 C18 1.398(3)
C19 C20 1.528(3)
C19 H19A 0.9700
C19 H19B 0.9700
C20 C21 1.524(3)
C20 H20A 0.9700
C20 H20B 0.9700
C21 C22 1.518(3)
C21 H21A 0.9700
C21 H21B 0.9700
C22 H22A 0.9700
C22 H22B 0.9700

loop_
_geom_torsion_atom_site_label_1
_geom_torsion_atom_site_label_2
_geom_torsion_atom_site_label_3
_geom_torsion_atom_site_label_4
_geom_torsion
O2 Si1 O1 C8 92.56(13)
N1 Si1 O1 C8 0.11(12)
C19 Si1 O1 C8 -107.53(13)
N2 Si1 O1 C8 165.81(12)
O1 Si1 O2 C17 80.59(15)
N1 Si1 O2 C17 171.70(14)
C19 Si1 O2 C17 -79.91(15)
N2 Si1 O2 C17 6.79(13)
O1 Si1 N1 C9 0.78(13)
O2 Si1 N1 C9 -127.18(13)
C19 Si1 N1 C9 118.24(14)
N2 Si1 N1 C9 -60.3(3)
O1 Si1 N1 C1 -172.66(18)
O2 Si1 N1 C1 59.37(18)
C19 Si1 N1 C1 -55.21(19)
N2 Si1 N1 C1 126.3(3)
O1 Si1 N2 C10 46.35(19)
O2 Si1 N2 C10 176.6(2)
N1 Si1 N2 C10 108.3(3)
C19 Si1 N2 C10 -70.3(2)
O1 Si1 N2 C18 -135.66(13)
O2 Si1 N2 C18 -5.43(12)
N1 Si1 N2 C18 -73.7(3)
C19 Si1 N2 C18 107.68(14)
C9 N1 C1 C2 26.8(3)
Si1 N1 C1 C2 -160.14(16)
C9 N1 C1 C22 -94.5(2)
Si1 N1 C1 C22 78.6(2)
N1 C1 C2 C3 -26.8(3)
C22 C1 C2 C3 96.4(3)
C1 C2 C3 C4 11.2(4)
C2 C3 C4 C9 5.4(3)
C2 C3 C4 C5 177.5(2)
C9 C4 C5 C6 0.5(3)
C3 C4 C5 C6 -171.4(2)
C4 C5 C6 C7 2.6(3)
C5 C6 C7 C8 -2.2(3)
C6 C7 C8 C9 -1.4(3)
C6 C7 C8 O1 175.12(18)
Si1 O1 C8 C7 -177.80(16)
Si1 O1 C8 C9 -0.99(19)
C1 N1 C9 C8 172.80(17)
Si1 N1 C9 C8 -1.5(2)
C1 N1 C9 C4 -13.6(3)
Si1 N1 C9 C4 172.11(15)
C7 C8 C9 N1 178.58(17)
O1 C8 C9 N1 1.6(2)
C7 C8 C9 C4 4.6(3)
O1 C8 C9 C4 -172.35(16)
C5 C4 C9 N1 -177.22(18)
C3 C4 C9 N1 -4.3(3)
C5 C4 C9 C8 -4.1(3)
C3 C4 C9 C8 168.89(18)
C18 N2 C10 C11 -0.1(3)
Si1 N2 C10 C11 177.76(16)
N2 C10 C11 C12 -0.1(4)
C10 C11 C12 C13 0.0(4)
C11 C12 C13 C18 0.2(3)
C11 C12 C13 C14 179.5(2)
C12 C13 C14 C15 -178.7(2)
C18 C13 C14 C15 0.6(3)
C13 C14 C15 C16 0.2(4)
C14 C15 C16 C17 -0.6(4)
Si1 O2 C17 C16 175.02(17)
Si1 O2 C17 C18 -7.0(2)
C15 C16 C17 O2 177.9(2)
C15 C16 C17 C18 0.0(3)
C10 N2 C18 C17 -178.45(18)
Si1 N2 C18 C17 3.23(19)
C10 N2 C18 C13 0.3(3)
Si1 N2 C18 C13 -178.04(16)
O2 C17 C18 N2 1.4(2)
C16 C17 C18 N2 179.58(18)
O2 C17 C18 C13 -177.32(17)
C16 C17 C18 C13 0.8(3)
C12 C13 C18 N2 -0.3(3)
C14 C13 C18 N2 -179.71(19)
C12 C13 C18 C17 178.29(19)
C14 C13 C18 C17 -1.1(3)
O1 Si1 C19 C20 84.97(17)
O2 Si1 C19 C20 -112.12(15)
N1 Si1 C19 C20 -12.63(18)
N2 Si1 C19 C20 166.95(16)
Si1 C19 C20 C21 69.0(2)
C19 C20 C21 C22 -91.0(2)
C20 C21 C22 C1 71.1(3)
N1 C1 C22 C21 -61.3(3)
C2 C1 C22 C21 176.6(2)
